data_7005671
loop_
_publ_author_name
'Chandrasekaran, P.'
'Mague, Joel T.'
'Balakrishna, Maravanji S.'

_publ_section_title
;
 One-dimensional silver(I) coordination polymers containing
 cyclodiphosphazane, cis-{(o-MeOC(6)H(4)O)P(mu-N(t)Bu)}(2).
;
_journal_issue 27
_journal_name_full 'Dalton transactions (Cambridge, England : 2003)'
_journal_page_first 2957
_journal_page_last 2962
_journal_paper_doi 10.1039/b704303a
_journal_year 2007
_chemical_formula_moiety 'C23 H32 Ag N3 O4 P2'
_chemical_formula_sum 'C23 H32 Ag N3 O4 P2'
_chemical_formula_weight 584.33
_chemical_name_systematic
;
?
;
_space_group_IT_number 14
_symmetry_cell_setting monoclinic
_symmetry_space_group_name_Hall '-P 2yn'
_symmetry_space_group_name_H-M 'P 1 21/n 1'
_atom_sites_solution_hydrogens geom
_atom_sites_solution_primary direct
_atom_sites_solution_secondary difmap
_audit_creation_method SHELXL-97
_cell_angle_alpha 90.00
_cell_angle_beta 105.269(1)
_cell_angle_gamma 90.00
_cell_formula_units_Z 8
_cell_length_a 16.482(1)
_cell_length_b 16.069(1)
_cell_length_c 22.312(2)
_cell_measurement_reflns_used 8660
_cell_measurement_temperature 100(2)
_cell_measurement_theta_max 28.29
_cell_measurement_theta_min 2.36
_cell_volume 5700.7(7)
_computing_cell_refinement 'Bruker SMART (Bruker-AXS, 2000)'
_computing_data_collection 'Bruker SMART (Bruker-AXS, 2000)'
_computing_data_reduction 'Bruker SAINT+ (Bruker-AXS, 2004)'
_computing_molecular_graphics 'Bruker SHELXTL (Bruker-AXS, 2000a)'
_computing_publication_material 'Bruker SHELXTL (Bruker-AXS, 2000a)'
_computing_structure_refinement 'SHELXL-97 (Sheldrick, 1997)'
_computing_structure_solution 'SHELXS-97 (Sheldrick, 1997)'
_diffrn_ambient_temperature 100(2)
_diffrn_measured_fraction_theta_full 0.996
_diffrn_measured_fraction_theta_max 0.996
_diffrn_measurement_device_type 'Bruker-AXS Smart APEX CCD area detector'
_diffrn_measurement_method 'phi and omega scans'
_diffrn_radiation_monochromator graphite
_diffrn_radiation_source 'fine-focus sealed tube'
_diffrn_radiation_type MoK\a
_diffrn_radiation_wavelength 0.71073
_diffrn_reflns_av_R_equivalents 0.0365
_diffrn_reflns_av_sigmaI/netI 0.0230
_diffrn_reflns_limit_h_max 21
_diffrn_reflns_limit_h_min -22
_diffrn_reflns_limit_k_max 21
_diffrn_reflns_limit_k_min -21
_diffrn_reflns_limit_l_max 29
_diffrn_reflns_limit_l_min -29
_diffrn_reflns_number 99847
_diffrn_reflns_theta_full 28.35
_diffrn_reflns_theta_max 28.35
_diffrn_reflns_theta_min 2.19
_exptl_absorpt_coefficient_mu 0.849
_exptl_absorpt_correction_T_max 0.8532
_exptl_absorpt_correction_T_min 0.7487
_exptl_absorpt_correction_type multi-scan
_exptl_absorpt_process_details 'SADABS (Sheldrick, 2002)'
_exptl_crystal_colour Colorless
_exptl_crystal_density_diffrn 1.362
_exptl_crystal_density_method 'not measured'
_exptl_crystal_description Block
_exptl_crystal_F_000 2400
_exptl_crystal_size_max 0.26
_exptl_crystal_size_mid 0.21
_exptl_crystal_size_min 0.19
_refine_diff_density_max 3.559
_refine_diff_density_min -1.129
_refine_diff_density_rms 0.099
_refine_ls_extinction_method none
_refine_ls_goodness_of_fit_ref 1.031
_refine_ls_hydrogen_treatment constr
_refine_ls_matrix_type full
_refine_ls_number_parameters 656
_refine_ls_number_reflns 14182
_refine_ls_number_restraints 58
_refine_ls_restrained_S_all 1.047
_refine_ls_R_factor_all 0.0484
_refine_ls_R_factor_gt 0.0427
_refine_ls_shift/su_max 0.001
_refine_ls_shift/su_mean 0.000
_refine_ls_structure_factor_coef Fsqd
_refine_ls_weighting_details 'calc w=1/[\s^2^(Fo^2^)+(0.0601P)^2^+8.0821P] where P=(Fo^2^+2Fc^2^)/3'
_refine_ls_weighting_scheme calc
_refine_ls_wR_factor_gt 0.1091
_refine_ls_wR_factor_ref 0.1128
_reflns_number_gt 12593
_reflns_number_total 14182
_reflns_threshold_expression >2sigma(I)
_cod_data_source_file b704303a.txt
_cod_data_source_block msb229
_cod_depositor_comments
;
The following automatic conversions were performed:
'_symmetry_cell_setting' value 'Monoclinic' changed to 'monoclinic'
according to '/home/saulius/struct/CIF-dictionaries/cif_core.dic'
dictionary named 'cif_core.dic' version 2.4.1 from 2010-06-29.

Automatic conversion script
Id: cif_fix_enum 1527 2010-12-29 10:47:43Z saulius 
;
_cod_original_cell_volume 5700.8(6)
_cod_original_sg_symbol_H-M P2(1)/n
_cod_database_code 7005671

loop_
_symmetry_equiv_pos_as_xyz
'x, y, z'
'-x+1/2, y+1/2, -z+1/2'
'-x, -y, -z'
'x-1/2, -y-1/2, z-1/2'

loop_
_atom_site_label
_atom_site_type_symbol
_atom_site_fract_x
_atom_site_fract_y
_atom_site_fract_z
_atom_site_U_iso_or_equiv
_atom_site_adp_type
_atom_site_occupancy
_atom_site_symmetry_multiplicity
_atom_site_calc_flag
_atom_site_refinement_flags
_atom_site_disorder_assembly
_atom_site_disorder_group
Ag1 Ag 0.371654(12) 0.254130(11) 0.167995(9) 0.02155(6) Uani 1 1 d . A .
Ag2 Ag 0.181434(17) 0.015755(15) 0.221187(13) 0.04205(8) Uani 1 1 d . . .
P1 P 0.47611(4) 0.14498(4) 0.18372(3) 0.01891(12) Uani 1 1 d . . .
P2 P 0.46077(4) -0.00361(4) 0.21880(3) 0.02215(13) Uani 1 1 d . . .
P3 P 0.33057(4) 0.36560(4) 0.09300(3) 0.01902(12) Uani 1 1 d . . .
P4 P 0.29660(7) 0.51109(6) 0.12706(6) 0.0198(2) Uani 0.823(3) 1 d PD A 5
O7 O 0.27762(15) 0.58277(14) 0.07170(12) 0.0248(5) Uani 0.823(3) 1 d PD A 5
O8 O 0.16711(18) 0.64797(15) -0.02222(11) 0.0272(6) Uani 0.823(3) 1 d PD A 5
C38 C 0.24610(18) 0.66027(17) 0.08112(13) 0.0204(6) Uani 0.823(3) 1 d PD A 5
C39 C 0.2720(2) 0.7030(2) 0.13675(16) 0.0254(8) Uani 0.823(3) 1 d PD A 5
H39 H 0.3116 0.6787 0.1711 0.030 Uiso 0.823(3) 1 calc PR A 5
C40 C 0.2397(2) 0.7821(2) 0.14225(19) 0.0345(8) Uani 0.823(3) 1 d PD A 5
H40 H 0.2566 0.8115 0.1805 0.041 Uiso 0.823(3) 1 calc PR A 5
C41 C 0.1832(2) 0.8174(2) 0.09187(16) 0.0344(8) Uani 0.823(3) 1 d PD A 5
H41 H 0.1616 0.8714 0.0956 0.041 Uiso 0.823(3) 1 calc PR A 5
C42 C 0.1574(4) 0.7751(3) 0.0358(2) 0.0293(6) Uani 0.823(3) 1 d PD A 5
H42 H 0.1187 0.8003 0.0013 0.035 Uiso 0.823(3) 1 calc PR A 5
C43 C 0.18840(19) 0.69595(18) 0.03039(14) 0.0214(6) Uani 0.823(3) 1 d PD A 5
C44 C 0.1094(3) 0.6830(3) -0.07463(17) 0.0357(9) Uani 0.823(3) 1 d PD A 5
H44A H 0.0573 0.6976 -0.0638 0.054 Uiso 0.823(3) 1 calc PR A 5
H44B H 0.0971 0.6425 -0.1087 0.054 Uiso 0.823(3) 1 calc PR A 5
H44C H 0.1339 0.7332 -0.0877 0.054 Uiso 0.823(3) 1 calc PR A 5
P4A P 0.2798(3) 0.5091(3) 0.1059(3) 0.0198(2) Uani 0.177(3) 1 d PD A 6
O7A O 0.2701(8) 0.5682(7) 0.0437(5) 0.0248(5) Uani 0.177(3) 1 d PD A 6
O8A O 0.2709(10) 0.6974(10) 0.1179(6) 0.0272(6) Uani 0.177(3) 1 d PD A 6
C38A C 0.2128(8) 0.6310(7) 0.0245(5) 0.0204(6) Uani 0.177(3) 1 d PD A 6
C39A C 0.1596(10) 0.6294(12) -0.0354(6) 0.0254(8) Uani 0.177(3) 1 d PD A 6
H39A H 0.1584 0.5817 -0.0608 0.030 Uiso 0.177(3) 1 calc PR A 6
C41A C 0.1097(11) 0.7667(9) -0.0205(7) 0.0344(8) Uani 0.177(3) 1 d PD A 6
H41A H 0.0740 0.8129 -0.0351 0.041 Uiso 0.177(3) 1 calc PR A 6
C40A C 0.1081(13) 0.6974(10) -0.0583(9) 0.0345(8) Uani 0.177(3) 1 d PD A 6
H40A H 0.0722 0.6964 -0.0994 0.041 Uiso 0.177(3) 1 calc PR A 6
C42A C 0.164(2) 0.7675(15) 0.0391(10) 0.0293(6) Uani 0.177(3) 1 d PD A 6
H42A H 0.1662 0.8154 0.0644 0.035 Uiso 0.177(3) 1 calc PR A 6
C43A C 0.2158(9) 0.6999(8) 0.0624(6) 0.0214(6) Uani 0.177(3) 1 d PD A 6
C44A C 0.2603(14) 0.7620(13) 0.1592(9) 0.0357(9) Uani 0.177(3) 1 d PD A 6
H44D H 0.3021 0.7553 0.1992 0.054 Uiso 0.177(3) 1 calc PR A 6
H44E H 0.2037 0.7586 0.1654 0.054 Uiso 0.177(3) 1 calc PR A 6
H44F H 0.2679 0.8162 0.1414 0.054 Uiso 0.177(3) 1 calc PR A 6
O1 O 0.55887(11) 0.18142(11) 0.16642(8) 0.0235(4) Uani 1 1 d . . .
O2 O 0.59740(15) 0.23662(14) 0.06893(11) 0.0387(5) Uani 1 1 d . . .
O3 O 0.54475(12) -0.06280(11) 0.22208(9) 0.0290(4) Uani 1 1 d . . .
O4 O 0.69625(13) -0.12477(12) 0.26389(10) 0.0302(4) Uani 1 1 d . . .
O5 O 0.33210(12) 0.33506(12) 0.02455(8) 0.0262(4) Uani 1 1 d . A .
O6 O 0.34933(19) 0.24614(17) -0.06585(11) 0.0526(7) Uani 1 1 d . . .
N1 N 0.50438(13) 0.08836(13) 0.24993(10) 0.0212(4) Uani 1 1 d . . .
N2 N 0.45253(14) 0.05049(13) 0.15137(10) 0.0225(4) Uani 1 1 d . B .
N3 N 0.24362(14) 0.42282(14) 0.09003(11) 0.0257(5) Uani 1 1 d D A .
N4 N 0.37743(13) 0.45906(13) 0.11047(10) 0.0230(4) Uani 1 1 d D A .
N5 N 0.25863(17) 0.18302(17) 0.18501(14) 0.0402(6) Uani 1 1 d . . .
N6 N 0.3929(2) 0.34000(17) 0.25546(12) 0.0449(7) Uani 1 1 d . . .
C1 C 0.51411(17) 0.11655(17) 0.31501(12) 0.0258(5) Uani 1 1 d . . .
C2 C 0.5725(2) 0.1919(2) 0.32622(14) 0.0392(7) Uani 1 1 d . . .
H2A H 0.6262 0.1767 0.3181 0.059 Uiso 1 1 calc R . .
H2B H 0.5824 0.2102 0.3694 0.059 Uiso 1 1 calc R . .
H2C H 0.5465 0.2372 0.2983 0.059 Uiso 1 1 calc R . .
C3 C 0.42923(18) 0.13879(18) 0.32605(13) 0.0302(6) Uani 1 1 d . . .
H3A H 0.4046 0.1857 0.2994 0.045 Uiso 1 1 calc R . .
H3B H 0.4371 0.1542 0.3697 0.045 Uiso 1 1 calc R . .
H3C H 0.3915 0.0907 0.3162 0.045 Uiso 1 1 calc R . .
C4 C 0.55373(19) 0.0442(2) 0.35672(13) 0.0352(7) Uani 1 1 d . . .
H4A H 0.5147 -0.0030 0.3495 0.053 Uiso 1 1 calc R . .
H4B H 0.5658 0.0614 0.4003 0.053 Uiso 1 1 calc R . .
H4C H 0.6061 0.0277 0.3471 0.053 Uiso 1 1 calc R . .
C5 C 0.40583(18) 0.02572(17) 0.08762(12) 0.0286(5) Uani 1 1 d D . .
C6 C 0.3113(5) 0.0320(8) 0.0801(5) 0.061(3) Uani 0.535(7) 1 d PD B 3
H6A H 0.2965 0.0898 0.0864 0.091 Uiso 0.535(7) 1 calc PR B 3
H6B H 0.2957 -0.0037 0.1109 0.091 Uiso 0.535(7) 1 calc PR B 3
H6C H 0.2811 0.0139 0.0382 0.091 Uiso 0.535(7) 1 calc PR B 3
C7 C 0.4266(6) -0.0659(5) 0.0774(4) 0.0500(15) Uani 0.535(7) 1 d PD B 3
H7A H 0.3852 -0.1022 0.0887 0.075 Uiso 0.535(7) 1 calc PR B 3
H7B H 0.4829 -0.0792 0.1035 0.075 Uiso 0.535(7) 1 calc PR B 3
H7C H 0.4250 -0.0745 0.0336 0.075 Uiso 0.535(7) 1 calc PR B 3
C8 C 0.4313(13) 0.0811(8) 0.0405(7) 0.078(5) Uani 0.535(7) 1 d PD B 3
H8A H 0.4176 0.1391 0.0473 0.117 Uiso 0.535(7) 1 calc PR B 3
H8B H 0.4008 0.0640 -0.0015 0.117 Uiso 0.535(7) 1 calc PR B 3
H8C H 0.4919 0.0759 0.0454 0.117 Uiso 0.535(7) 1 calc PR B 3
C6A C 0.3241(6) -0.0153(8) 0.0873(5) 0.061(3) Uani 0.465(7) 1 d PD B 4
H6AA H 0.2840 0.0269 0.0934 0.091 Uiso 0.465(7) 1 calc PR B 4
H6AB H 0.3333 -0.0563 0.1210 0.091 Uiso 0.465(7) 1 calc PR B 4
H6AC H 0.3014 -0.0433 0.0474 0.091 Uiso 0.465(7) 1 calc PR B 4
C7A C 0.4621(6) -0.0379(6) 0.0671(4) 0.0500(15) Uani 0.465(7) 1 d PD B 4
H7AA H 0.5072 -0.0089 0.0545 0.075 Uiso 0.465(7) 1 calc PR B 4
H7AB H 0.4284 -0.0702 0.0320 0.075 Uiso 0.465(7) 1 calc PR B 4
H7AC H 0.4866 -0.0755 0.1017 0.075 Uiso 0.465(7) 1 calc PR B 4
C8A C 0.3967(16) 0.1027(9) 0.0468(8) 0.078(5) Uani 0.465(7) 1 d PD B 4
H8AA H 0.3819 0.1505 0.0690 0.117 Uiso 0.465(7) 1 calc PR B 4
H8AB H 0.3523 0.0934 0.0084 0.117 Uiso 0.465(7) 1 calc PR B 4
H8AC H 0.4500 0.1138 0.0366 0.117 Uiso 0.465(7) 1 calc PR B 4
C9 C 0.62293(16) 0.13916(16) 0.14903(12) 0.0224(5) Uani 1 1 d . . .
C10 C 0.66503(17) 0.07258(18) 0.18112(13) 0.0274(5) Uani 1 1 d . . .
H10 H 0.6500 0.0514 0.2165 0.033 Uiso 1 1 calc R . .
C11 C 0.73038(18) 0.0363(2) 0.16120(14) 0.0337(6) Uani 1 1 d . . .
H11 H 0.7595 -0.0104 0.1827 0.040 Uiso 1 1 calc R . .
C12 C 0.75279(19) 0.0680(2) 0.11052(15) 0.0353(7) Uani 1 1 d . . .
H12 H 0.7978 0.0434 0.0976 0.042 Uiso 1 1 calc R . .
C13 C 0.71022(19) 0.13543(19) 0.07829(14) 0.0328(6) Uani 1 1 d . . .
H13 H 0.7261 0.1569 0.0434 0.039 Uiso 1 1 calc R . .
C14 C 0.64448(17) 0.17165(17) 0.09688(12) 0.0268(5) Uani 1 1 d . . .
C15 C 0.6174(4) 0.2720(3) 0.0161(2) 0.0701(14) Uani 1 1 d . . .
H15A H 0.6734 0.2974 0.0287 0.105 Uiso 1 1 calc R . .
H15B H 0.5757 0.3146 -0.0022 0.105 Uiso 1 1 calc R . .
H15C H 0.6170 0.2284 -0.0147 0.105 Uiso 1 1 calc R . .
C16 C 0.55004(17) -0.14391(15) 0.24391(12) 0.0243(5) Uani 1 1 d . . .
C17 C 0.48128(19) -0.19293(18) 0.24344(14) 0.0322(6) Uani 1 1 d . . .
H17 H 0.4262 -0.1712 0.2275 0.039 Uiso 1 1 calc R . .
C18 C 0.4918(2) -0.27406(18) 0.26603(15) 0.0370(7) Uani 1 1 d . . .
H18 H 0.4442 -0.3068 0.2670 0.044 Uiso 1 1 calc R . .
C19 C 0.5717(2) -0.30657(17) 0.28696(14) 0.0345(6) Uani 1 1 d . . .
H19 H 0.5791 -0.3622 0.3019 0.041 Uiso 1 1 calc R . .
C20 C 0.64146(19) -0.25843(16) 0.28632(13) 0.0299(6) Uani 1 1 d . . .
H20 H 0.6962 -0.2816 0.3002 0.036 Uiso 1 1 calc R . .
C21 C 0.63181(17) -0.17665(16) 0.26559(12) 0.0243(5) Uani 1 1 d . . .
C22 C 0.77948(19) -0.1588(2) 0.28410(17) 0.0403(7) Uani 1 1 d . . .
H22A H 0.7907 -0.1758 0.3277 0.060 Uiso 1 1 calc R . .
H22B H 0.8205 -0.1166 0.2799 0.060 Uiso 1 1 calc R . .
H22C H 0.7841 -0.2072 0.2585 0.060 Uiso 1 1 calc R . .
C23 C 0.15709(16) 0.39497(18) 0.08697(13) 0.0279(5) Uani 1 1 d . . .
C24 C 0.09781(19) 0.4640(2) 0.05448(14) 0.0354(7) Uani 1 1 d . A .
H24A H 0.1090 0.5148 0.0796 0.053 Uiso 1 1 calc R . .
H24B H 0.0394 0.4466 0.0495 0.053 Uiso 1 1 calc R . .
H24C H 0.1070 0.4747 0.0135 0.053 Uiso 1 1 calc R . .
C25 C 0.14631(18) 0.3791(2) 0.15181(13) 0.0315(6) Uani 1 1 d . A .
H25A H 0.1856 0.3356 0.1723 0.047 Uiso 1 1 calc R . .
H25B H 0.0885 0.3611 0.1486 0.047 Uiso 1 1 calc R . .
H25C H 0.1579 0.4305 0.1763 0.047 Uiso 1 1 calc R . .
C26 C 0.14062(19) 0.3156(2) 0.04838(16) 0.0383(7) Uani 1 1 d . A .
H26A H 0.1491 0.3264 0.0072 0.057 Uiso 1 1 calc R . .
H26B H 0.0826 0.2974 0.0438 0.057 Uiso 1 1 calc R . .
H26C H 0.1795 0.2721 0.0692 0.057 Uiso 1 1 calc R . .
C27 C 0.46740(17) 0.48259(16) 0.12477(13) 0.0285(6) Uani 1 1 d D . .
C28 C 0.4755(3) 0.5650(4) 0.0929(4) 0.071(2) Uani 0.711(4) 1 d PD A 1
H28A H 0.4500 0.5597 0.0481 0.106 Uiso 0.711(4) 1 calc PR A 1
H28B H 0.5351 0.5793 0.1002 0.106 Uiso 0.711(4) 1 calc PR A 1
H28C H 0.4467 0.6089 0.1098 0.106 Uiso 0.711(4) 1 calc PR A 1
C29 C 0.5146(3) 0.4162(3) 0.0991(2) 0.0414(10) Uani 0.711(4) 1 d PD A 1
H29A H 0.4902 0.4108 0.0542 0.062 Uiso 0.711(4) 1 calc PR A 1
H29B H 0.5102 0.3629 0.1193 0.062 Uiso 0.711(4) 1 calc PR A 1
H29C H 0.5739 0.4320 0.1072 0.062 Uiso 0.711(4) 1 calc PR A 1
C30 C 0.5076(3) 0.4891(4) 0.1958(2) 0.0466(11) Uani 0.711(4) 1 d PD A 1
H30A H 0.4775 0.4525 0.2178 0.070 Uiso 0.711(4) 1 calc PR A 1
H30B H 0.5039 0.5467 0.2093 0.070 Uiso 0.711(4) 1 calc PR A 1
H30C H 0.5667 0.4723 0.2052 0.070 Uiso 0.711(4) 1 calc PR A 1
C28A C 0.4772(9) 0.5120(9) 0.0612(7) 0.071(2) Uani 0.289(4) 1 d PD A 2
H28D H 0.4336 0.4862 0.0279 0.106 Uiso 0.289(4) 1 calc PR A 2
H28E H 0.5328 0.4959 0.0571 0.106 Uiso 0.289(4) 1 calc PR A 2
H28F H 0.4715 0.5727 0.0584 0.106 Uiso 0.289(4) 1 calc PR A 2
C29A C 0.5198(6) 0.4076(7) 0.1465(6) 0.0414(10) Uani 0.289(4) 1 d PD A 2
H29D H 0.5175 0.3706 0.1112 0.062 Uiso 0.289(4) 1 calc PR A 2
H29E H 0.4983 0.3782 0.1776 0.062 Uiso 0.289(4) 1 calc PR A 2
H29F H 0.5781 0.4245 0.1650 0.062 Uiso 0.289(4) 1 calc PR A 2
C30A C 0.4733(7) 0.5557(8) 0.1662(6) 0.0466(11) Uani 0.289(4) 1 d PD A 2
H30D H 0.4474 0.6040 0.1418 0.070 Uiso 0.289(4) 1 calc PR A 2
H30E H 0.5325 0.5676 0.1862 0.070 Uiso 0.289(4) 1 calc PR A 2
H30F H 0.4438 0.5437 0.1981 0.070 Uiso 0.289(4) 1 calc PR A 2
C31 C 0.31465(16) 0.3750(2) -0.03295(12) 0.0297(6) Uani 1 1 d . . .
C32 C 0.28994(18) 0.4570(2) -0.04298(14) 0.0349(6) Uani 1 1 d . A .
H32 H 0.2832 0.4901 -0.0093 0.042 Uiso 1 1 calc R . .
C33 C 0.27480(19) 0.4917(2) -0.10252(15) 0.0384(7) Uani 1 1 d . . .
H33 H 0.2579 0.5481 -0.1096 0.046 Uiso 1 1 calc R A .
C34 C 0.2846(2) 0.4436(2) -0.14954(16) 0.0433(8) Uani 1 1 d . A .
H34 H 0.2743 0.4671 -0.1899 0.052 Uiso 1 1 calc R . .
C35 C 0.3090(2) 0.3619(3) -0.14120(15) 0.0469(9) Uani 1 1 d . . .
H35 H 0.3153 0.3298 -0.1754 0.056 Uiso 1 1 calc R A .
C36 C 0.32471(19) 0.3255(2) -0.08146(14) 0.0381(7) Uani 1 1 d . A .
C37 C 0.3587(4) 0.1944(3) -0.1158(2) 0.0869(19) Uani 1 1 d . . .
H37A H 0.3066 0.1955 -0.1494 0.130 Uiso 1 1 calc R . .
H37B H 0.3707 0.1372 -0.1009 0.130 Uiso 1 1 calc R . .
H37C H 0.4053 0.2152 -0.1314 0.130 Uiso 1 1 calc R . .
C45 C 0.2289(2) 0.1257(2) 0.19939(16) 0.0384(7) Uani 1 1 d . A .
C46 C 0.3672(2) 0.40128(19) 0.26649(14) 0.0370(7) Uani 1 1 d . . .

loop_
_atom_site_aniso_label
_atom_site_aniso_U_11
_atom_site_aniso_U_22
_atom_site_aniso_U_33
_atom_site_aniso_U_23
_atom_site_aniso_U_13
_atom_site_aniso_U_12
Ag1 0.02461(10) 0.01976(9) 0.02233(10) 0.00634(6) 0.00982(7) 0.00449(6)
Ag2 0.04935(15) 0.02627(12) 0.05734(17) 0.00391(10) 0.02609(12) -0.00368(9)
P1 0.0205(3) 0.0187(3) 0.0188(3) 0.0050(2) 0.0075(2) 0.0029(2)
P2 0.0239(3) 0.0195(3) 0.0251(3) 0.0061(2) 0.0102(2) 0.0043(2)
P3 0.0202(3) 0.0207(3) 0.0185(3) 0.0056(2) 0.0093(2) 0.0060(2)
P4 0.0238(5) 0.0202(3) 0.0162(5) 0.0040(4) 0.0068(4) 0.0056(3)
O7 0.0347(12) 0.0211(11) 0.0192(13) 0.0034(9) 0.0084(11) 0.0089(9)
O8 0.0358(13) 0.0280(14) 0.0160(12) 0.0025(9) 0.0035(10) 0.0040(10)
C38 0.0230(14) 0.0172(13) 0.0219(14) 0.0025(11) 0.0071(11) 0.0027(11)
C39 0.0304(17) 0.0262(16) 0.0179(17) -0.0048(15) 0.0036(15) 0.0030(12)
C40 0.040(2) 0.0253(18) 0.037(2) -0.0043(14) 0.0089(17) 0.0042(14)
C41 0.0392(19) 0.0217(15) 0.044(2) -0.0007(13) 0.0151(16) 0.0092(13)
C42 0.0272(18) 0.0255(16) 0.0365(16) 0.0064(12) 0.0106(12) 0.0076(11)
C43 0.0214(15) 0.0244(14) 0.0187(15) 0.0049(12) 0.0059(12) 0.0018(11)
C44 0.0352(19) 0.041(2) 0.026(2) 0.0039(14) -0.0013(16) 0.0007(16)
P4A 0.0238(5) 0.0202(3) 0.0162(5) 0.0040(4) 0.0068(4) 0.0056(3)
O7A 0.0347(12) 0.0211(11) 0.0192(13) 0.0034(9) 0.0084(11) 0.0089(9)
O8A 0.0358(13) 0.0280(14) 0.0160(12) 0.0025(9) 0.0035(10) 0.0040(10)
C38A 0.0230(14) 0.0172(13) 0.0219(14) 0.0025(11) 0.0071(11) 0.0027(11)
C39A 0.0304(17) 0.0262(16) 0.0179(17) -0.0048(15) 0.0036(15) 0.0030(12)
C41A 0.0392(19) 0.0217(15) 0.044(2) -0.0007(13) 0.0151(16) 0.0092(13)
C40A 0.040(2) 0.0253(18) 0.037(2) -0.0043(14) 0.0089(17) 0.0042(14)
C42A 0.0272(18) 0.0255(16) 0.0365(16) 0.0064(12) 0.0106(12) 0.0076(11)
C43A 0.0214(15) 0.0244(14) 0.0187(15) 0.0049(12) 0.0059(12) 0.0018(11)
C44A 0.0352(19) 0.041(2) 0.026(2) 0.0039(14) -0.0013(16) 0.0007(16)
O1 0.0255(9) 0.0225(8) 0.0262(9) 0.0035(7) 0.0133(7) 0.0007(7)
O2 0.0510(14) 0.0347(11) 0.0380(12) 0.0142(9) 0.0252(10) 0.0023(9)
O3 0.0325(10) 0.0217(9) 0.0372(11) 0.0108(8) 0.0168(8) 0.0098(7)
O4 0.0309(10) 0.0224(9) 0.0362(11) 0.0038(8) 0.0068(8) 0.0056(7)
O5 0.0300(10) 0.0329(10) 0.0181(8) 0.0036(7) 0.0104(7) 0.0057(8)
O6 0.0663(17) 0.0696(18) 0.0242(11) -0.0087(10) 0.0163(11) 0.0190(13)
N1 0.0238(10) 0.0214(10) 0.0199(10) 0.0056(8) 0.0086(8) 0.0036(8)
N2 0.0277(11) 0.0206(10) 0.0190(10) 0.0034(8) 0.0058(8) 0.0017(8)
N3 0.0219(10) 0.0242(10) 0.0352(12) 0.0082(9) 0.0146(9) 0.0075(8)
N4 0.0233(10) 0.0209(10) 0.0273(11) 0.0057(8) 0.0114(8) 0.0050(8)
N5 0.0329(13) 0.0364(14) 0.0559(17) 0.0106(12) 0.0199(12) -0.0010(11)
N6 0.080(2) 0.0284(13) 0.0292(13) 0.0011(10) 0.0195(14) 0.0067(13)
C1 0.0275(13) 0.0321(13) 0.0180(12) 0.0030(10) 0.0065(10) 0.0009(10)
C2 0.0438(18) 0.0453(18) 0.0266(15) -0.0032(12) 0.0060(13) -0.0124(14)
C3 0.0345(15) 0.0349(14) 0.0248(13) 0.0040(10) 0.0143(11) 0.0070(11)
C4 0.0305(14) 0.0499(18) 0.0246(14) 0.0156(12) 0.0061(11) 0.0081(13)
C5 0.0362(15) 0.0278(13) 0.0210(12) -0.0008(10) 0.0059(11) 0.0007(11)
C6 0.029(3) 0.109(8) 0.041(3) -0.028(5) 0.002(2) 0.001(4)
C7 0.056(5) 0.052(4) 0.040(3) -0.018(3) 0.009(3) 0.004(3)
C8 0.140(16) 0.068(7) 0.018(3) 0.001(4) 0.006(5) -0.042(7)
C6A 0.029(3) 0.109(8) 0.041(3) -0.028(5) 0.002(2) 0.001(4)
C7A 0.056(5) 0.052(4) 0.040(3) -0.018(3) 0.009(3) 0.004(3)
C8A 0.140(16) 0.068(7) 0.018(3) 0.001(4) 0.006(5) -0.042(7)
C9 0.0211(11) 0.0250(12) 0.0230(12) -0.0034(9) 0.0091(9) -0.0038(9)
C10 0.0240(12) 0.0347(14) 0.0244(13) 0.0018(10) 0.0079(10) 0.0024(10)
C11 0.0266(14) 0.0392(16) 0.0347(15) -0.0017(12) 0.0071(11) 0.0054(11)
C12 0.0278(14) 0.0448(17) 0.0379(16) -0.0144(13) 0.0169(12) -0.0032(12)
C13 0.0338(15) 0.0399(16) 0.0308(14) -0.0084(12) 0.0190(12) -0.0125(12)
C14 0.0305(13) 0.0268(13) 0.0258(13) -0.0021(10) 0.0123(11) -0.0082(10)
C15 0.121(4) 0.050(2) 0.062(3) 0.031(2) 0.065(3) 0.019(2)
C16 0.0350(14) 0.0184(11) 0.0207(12) 0.0015(9) 0.0097(10) 0.0065(10)
C17 0.0331(15) 0.0271(13) 0.0351(15) 0.0047(11) 0.0066(12) 0.0052(11)
C18 0.0406(17) 0.0236(13) 0.0439(17) 0.0014(12) 0.0061(13) -0.0023(12)
C19 0.0441(17) 0.0190(12) 0.0357(15) 0.0008(10) 0.0025(13) 0.0019(11)
C20 0.0363(15) 0.0213(12) 0.0288(14) -0.0003(10) 0.0030(11) 0.0073(10)
C21 0.0312(13) 0.0216(12) 0.0193(12) -0.0012(9) 0.0049(10) 0.0049(10)
C22 0.0294(15) 0.0333(15) 0.054(2) 0.0049(14) 0.0034(13) 0.0049(12)
C23 0.0203(12) 0.0364(14) 0.0295(14) 0.0090(11) 0.0110(10) 0.0075(10)
C24 0.0281(14) 0.0513(18) 0.0282(14) 0.0115(12) 0.0102(11) 0.0195(13)
C25 0.0240(13) 0.0417(16) 0.0324(14) 0.0107(12) 0.0136(11) 0.0048(11)
C26 0.0251(14) 0.0456(18) 0.0446(18) -0.0061(14) 0.0100(13) 0.0023(12)
C27 0.0270(13) 0.0260(13) 0.0336(15) 0.0089(10) 0.0102(11) -0.0003(10)
C28 0.033(2) 0.048(3) 0.126(6) 0.056(4) 0.013(3) -0.005(2)
C29 0.0216(17) 0.055(3) 0.049(2) -0.005(2) 0.0113(18) -0.0003(17)
C30 0.028(2) 0.064(3) 0.046(3) -0.021(2) 0.0068(18) -0.0115(19)
C28A 0.033(2) 0.048(3) 0.126(6) 0.056(4) 0.013(3) -0.005(2)
C29A 0.0216(17) 0.055(3) 0.049(2) -0.005(2) 0.0113(18) -0.0003(17)
C30A 0.028(2) 0.064(3) 0.046(3) -0.021(2) 0.0068(18) -0.0115(19)
C31 0.0178(12) 0.0538(18) 0.0174(12) 0.0084(11) 0.0046(9) -0.0016(11)
C32 0.0257(14) 0.0500(18) 0.0271(14) 0.0146(12) 0.0033(11) -0.0026(12)
C33 0.0295(15) 0.0513(19) 0.0318(16) 0.0148(13) 0.0034(12) -0.0056(13)
C34 0.0294(15) 0.063(2) 0.0342(16) 0.0164(15) 0.0019(12) -0.0055(14)
C35 0.0387(17) 0.081(3) 0.0231(15) -0.0078(15) 0.0113(13) -0.0105(17)
C36 0.0303(15) 0.058(2) 0.0263(14) 0.0022(13) 0.0085(12) 0.0041(13)
C37 0.140(5) 0.087(4) 0.035(2) -0.008(2) 0.025(3) 0.051(4)
C45 0.0344(16) 0.0352(16) 0.0501(19) 0.0035(13) 0.0194(14) 0.0004(12)
C46 0.057(2) 0.0305(15) 0.0251(14) 0.0023(11) 0.0131(13) 0.0038(13)

loop_
_atom_type_symbol
_atom_type_description
_atom_type_scat_dispersion_real
_atom_type_scat_dispersion_imag
_atom_type_scat_source
C C 0.0033 0.0016 'International Tables Vol C Tables 4.2.6.8 and 6.1.1.4'
H H 0.0000 0.0000 'International Tables Vol C Tables 4.2.6.8 and 6.1.1.4'
N N 0.0061 0.0033 'International Tables Vol C Tables 4.2.6.8 and 6.1.1.4'
O O 0.0106 0.0060 'International Tables Vol C Tables 4.2.6.8 and 6.1.1.4'
P P 0.1023 0.0942 'International Tables Vol C Tables 4.2.6.8 and 6.1.1.4'
Ag Ag -0.8971 1.1015 'International Tables Vol C Tables 4.2.6.8 and 6.1.1.4'

loop_
_geom_angle_atom_site_label_1
_geom_angle_atom_site_label_2
_geom_angle_atom_site_label_3
_geom_angle
_geom_angle_site_symmetry_1
_geom_angle_site_symmetry_3
_geom_angle_publ_flag
N5 Ag1 N6 96.05(11) . . ?
N5 Ag1 P1 101.09(7) . . ?
N6 Ag1 P1 111.23(8) . . ?
N5 Ag1 P3 112.95(7) . . ?
N6 Ag1 P3 95.35(7) . . ?
P1 Ag1 P3 134.06(2) . . ?
C45 Ag2 C46 173.87(13) . 2_545 ?
O1 P1 N2 109.73(10) . . ?
O1 P1 N1 110.27(10) . . ?
N2 P1 N1 82.46(10) . . ?
O1 P1 Ag1 108.36(7) . . ?
N2 P1 Ag1 121.15(8) . . ?
N1 P1 Ag1 122.58(8) . . ?
O1 P1 P2 124.73(7) . . ?
N2 P1 P2 41.84(7) . . ?
N1 P1 P2 41.79(8) . . ?
Ag1 P1 P2 126.90(3) . . ?
O3 P2 N1 102.72(11) . . ?
O3 P2 N2 101.61(10) . . ?
N1 P2 N2 81.11(10) . . ?
O3 P2 P1 113.60(7) . . ?
N1 P2 P1 41.29(7) . . ?
N2 P2 P1 40.95(7) . . ?
O5 P3 N4 111.71(11) . . ?
O5 P3 N3 110.70(11) . . ?
N4 P3 N3 81.76(11) . . ?
O5 P3 Ag1 110.99(7) . . ?
N4 P3 Ag1 118.10(8) . . ?
N3 P3 Ag1 120.62(8) . . ?
O5 P3 P4A 118.71(15) . . ?
N4 P3 P4A 45.39(14) . . ?
N3 P3 P4A 36.37(15) . . ?
Ag1 P3 P4A 130.15(13) . . ?
O5 P3 P4 128.15(8) . . ?
N4 P3 P4 40.76(7) . . ?
N3 P3 P4 42.82(9) . . ?
Ag1 P3 P4 120.82(4) . . ?
P4A P3 P4 10.81(11) . . ?
O7 P4 N4 100.67(12) . . ?
O7 P4 N3 103.77(12) . . ?
N4 P4 N3 79.67(11) . . ?
O7 P4 P3 115.20(9) . . ?
N4 P4 P3 40.54(8) . . ?
N3 P4 P3 40.89(7) . . ?
C38 O7 P4 121.1(2) . . ?
C43 O8 C44 116.7(3) . . ?
C39 C38 O7 122.9(3) . . ?
C39 C38 C43 120.4(3) . . ?
O7 C38 C43 116.6(3) . . ?
C38 C39 C40 119.7(3) . . ?
C38 C39 H39 120.1 . . ?
C40 C39 H39 120.1 . . ?
C41 C40 C39 119.6(4) . . ?
C41 C40 H40 120.2 . . ?
C39 C40 H40 120.2 . . ?
C40 C41 C42 121.0(3) . . ?
C40 C41 H41 119.5 . . ?
C42 C41 H41 119.5 . . ?
C41 C42 C43 119.7(3) . . ?
C41 C42 H42 120.2 . . ?
C43 C42 H42 120.2 . . ?
O8 C43 C42 125.0(3) . . ?
O8 C43 C38 115.4(3) . . ?
C42 C43 C38 119.6(3) . . ?
N3 P4A O7A 112.6(5) . . ?
N3 P4A N4 83.9(3) . . ?
O7A P4A N4 101.2(5) . . ?
N3 P4A P3 41.42(15) . . ?
O7A P4A P3 113.3(5) . . ?
N4 P4A P3 42.49(13) . . ?
C38A O7A P4A 126.3(10) . . ?
C43A O8A C44A 114.2(14) . . ?
O7A C38A C43A 119.1(11) . . ?
O7A C38A C39A 119.6(12) . . ?
C43A C38A C39A 120.9(12) . . ?
C38A C39A C40A 120.4(17) . . ?
C38A C39A H39A 119.8 . . ?
C40A C39A H39A 119.8 . . ?
C40A C41A C42A 119.3(18) . . ?
C40A C41A H41A 120.4 . . ?
C42A C41A H41A 120.4 . . ?
C41A C40A C39A 119.4(19) . . ?
C41A C40A H40A 120.3 . . ?
C39A C40A H40A 120.3 . . ?
C43A C42A C41A 121.8(18) . . ?
C43A C42A H42A 119.1 . . ?
C41A C42A H42A 119.1 . . ?
O8A C43A C38A 116.7(13) . . ?
O8A C43A C42A 124.9(13) . . ?
C38A C43A C42A 118.3(14) . . ?
O8A C44A H44D 109.5 . . ?
O8A C44A H44E 109.5 . . ?
H44D C44A H44E 109.5 . . ?
O8A C44A H44F 109.5 . . ?
H44D C44A H44F 109.5 . . ?
H44E C44A H44F 109.5 . . ?
C9 O1 P1 129.54(16) . . ?
C14 O2 C15 117.4(3) . . ?
C16 O3 P2 121.81(17) . . ?
C21 O4 C22 116.6(2) . . ?
C31 O5 P3 132.93(19) . . ?
C36 O6 C37 115.6(3) . . ?
C1 N1 P1 128.46(17) . . ?
C1 N1 P2 125.81(17) . . ?
P1 N1 P2 96.92(11) . . ?
C5 N2 P1 131.07(17) . . ?
C5 N2 P2 127.44(18) . . ?
P1 N2 P2 97.21(11) . . ?
C23 N3 P4A 127.1(3) . . ?
C23 N3 P3 129.41(18) . . ?
P4A N3 P3 102.2(2) . . ?
C23 N3 P4 128.37(18) . . ?
P4A N3 P4 14.7(2) . . ?
P3 N3 P4 96.29(12) . . ?
C27 N4 P3 130.42(17) . . ?
C27 N4 P4 128.84(19) . . ?
P3 N4 P4 98.70(12) . . ?
C27 N4 P4A 137.4(2) . . ?
P3 N4 P4A 92.1(2) . . ?
P4 N4 P4A 15.71(16) . . ?
C45 N5 Ag1 152.1(3) . . ?
C46 N6 Ag1 135.8(3) . . ?
N1 C1 C4 106.4(2) . . ?
N1 C1 C3 111.2(2) . . ?
C4 C1 C3 110.1(2) . . ?
N1 C1 C2 107.6(2) . . ?
C4 C1 C2 110.8(2) . . ?
C3 C1 C2 110.7(2) . . ?
C1 C2 H2A 109.5 . . ?
C1 C2 H2B 109.5 . . ?
H2A C2 H2B 109.5 . . ?
C1 C2 H2C 109.5 . . ?
H2A C2 H2C 109.5 . . ?
H2B C2 H2C 109.5 . . ?
C1 C3 H3A 109.5 . . ?
C1 C3 H3B 109.5 . . ?
H3A C3 H3B 109.5 . . ?
C1 C3 H3C 109.5 . . ?
H3A C3 H3C 109.5 . . ?
H3B C3 H3C 109.5 . . ?
C1 C4 H4A 109.5 . . ?
C1 C4 H4B 109.5 . . ?
H4A C4 H4B 109.5 . . ?
C1 C4 H4C 109.5 . . ?
H4A C4 H4C 109.5 . . ?
H4B C4 H4C 109.5 . . ?
N2 C5 C6A 111.2(5) . . ?
N2 C5 C8 109.8(8) . . ?
C6A C5 C8 131.8(10) . . ?
N2 C5 C8A 107.5(9) . . ?
C6A C5 C8A 114.1(11) . . ?
C8 C5 C8A 27.1(11) . . ?
N2 C5 C6 110.2(4) . . ?
C6A C5 C6 30.4(5) . . ?
C8 C5 C6 110.2(9) . . ?
C8A C5 C6 86.8(10) . . ?
N2 C5 C7A 105.3(4) . . ?
C6A C5 C7A 108.7(6) . . ?
C8 C5 C7A 83.4(7) . . ?
C8A C5 C7A 109.7(8) . . ?
C6 C5 C7A 133.9(6) . . ?
N2 C5 C7 108.6(3) . . ?
C6A C5 C7 79.3(5) . . ?
C8 C5 C7 110.1(6) . . ?
C8A C5 C7 132.8(7) . . ?
C6 C5 C7 107.9(5) . . ?
C7A C5 C7 30.8(4) . . ?
C5 C6 H6A 109.5 . . ?
C5 C6 H6B 109.5 . . ?
H6A C6 H6B 109.5 . . ?
C5 C6 H6C 109.5 . . ?
H6A C6 H6C 109.5 . . ?
H6B C6 H6C 109.5 . . ?
C5 C7 H7A 109.5 . . ?
C5 C7 H7B 109.5 . . ?
H7A C7 H7B 109.5 . . ?
C5 C7 H7C 109.5 . . ?
H7A C7 H7C 109.5 . . ?
H7B C7 H7C 109.5 . . ?
C5 C8 H8A 109.5 . . ?
C5 C8 H8B 109.5 . . ?
H8A C8 H8B 109.5 . . ?
C5 C8 H8C 109.5 . . ?
H8A C8 H8C 109.5 . . ?
H8B C8 H8C 109.5 . . ?
C5 C6A H6AA 109.5 . . ?
C5 C6A H6AB 109.5 . . ?
H6AA C6A H6AB 109.5 . . ?
C5 C6A H6AC 109.5 . . ?
H6AA C6A H6AC 109.5 . . ?
H6AB C6A H6AC 109.5 . . ?
C5 C7A H7AA 109.5 . . ?
C5 C7A H7AB 109.5 . . ?
H7AA C7A H7AB 109.5 . . ?
C5 C7A H7AC 109.5 . . ?
H7AA C7A H7AC 109.5 . . ?
H7AB C7A H7AC 109.5 . . ?
C5 C8A H8AA 109.5 . . ?
C5 C8A H8AB 109.5 . . ?
H8AA C8A H8AB 109.5 . . ?
C5 C8A H8AC 109.5 . . ?
H8AA C8A H8AC 109.5 . . ?
H8AB C8A H8AC 109.5 . . ?
C10 C9 O1 123.5(2) . . ?
C10 C9 C14 121.3(2) . . ?
O1 C9 C14 115.2(2) . . ?
C9 C10 C11 119.1(3) . . ?
C9 C10 H10 120.4 . . ?
C11 C10 H10 120.4 . . ?
C12 C11 C10 120.2(3) . . ?
C12 C11 H11 119.9 . . ?
C10 C11 H11 119.9 . . ?
C11 C12 C13 120.5(3) . . ?
C11 C12 H12 119.8 . . ?
C13 C12 H12 119.8 . . ?
C12 C13 C14 120.1(3) . . ?
C12 C13 H13 119.9 . . ?
C14 C13 H13 119.9 . . ?
O2 C14 C13 125.8(3) . . ?
O2 C14 C9 115.5(2) . . ?
C13 C14 C9 118.7(3) . . ?
O2 C15 H15A 109.5 . . ?
O2 C15 H15B 109.5 . . ?
H15A C15 H15B 109.5 . . ?
O2 C15 H15C 109.5 . . ?
H15A C15 H15C 109.5 . . ?
H15B C15 H15C 109.5 . . ?
C17 C16 O3 124.0(2) . . ?
C17 C16 C21 120.0(2) . . ?
O3 C16 C21 116.0(2) . . ?
C16 C17 C18 120.6(3) . . ?
C16 C17 H17 119.7 . . ?
C18 C17 H17 119.7 . . ?
C19 C18 C17 119.6(3) . . ?
C19 C18 H18 120.2 . . ?
C17 C18 H18 120.2 . . ?
C18 C19 C20 120.3(3) . . ?
C18 C19 H19 119.8 . . ?
C20 C19 H19 119.8 . . ?
C21 C20 C19 120.6(3) . . ?
C21 C20 H20 119.7 . . ?
C19 C20 H20 119.7 . . ?
O4 C21 C20 124.6(2) . . ?
O4 C21 C16 116.5(2) . . ?
C20 C21 C16 118.9(3) . . ?
O4 C22 H22A 109.5 . . ?
O4 C22 H22B 109.5 . . ?
H22A C22 H22B 109.5 . . ?
O4 C22 H22C 109.5 . . ?
H22A C22 H22C 109.5 . . ?
H22B C22 H22C 109.5 . . ?
N3 C23 C26 107.8(2) . . ?
N3 C23 C25 111.0(2) . . ?
C26 C23 C25 110.4(3) . . ?
N3 C23 C24 106.9(2) . . ?
C26 C23 C24 110.0(3) . . ?
C25 C23 C24 110.6(2) . . ?
C23 C24 H24A 109.5 . . ?
C23 C24 H24B 109.5 . . ?
H24A C24 H24B 109.5 . . ?
C23 C24 H24C 109.5 . . ?
H24A C24 H24C 109.5 . . ?
H24B C24 H24C 109.5 . . ?
C23 C25 H25A 109.5 . . ?
C23 C25 H25B 109.5 . . ?
H25A C25 H25B 109.5 . . ?
C23 C25 H25C 109.5 . . ?
H25A C25 H25C 109.5 . . ?
H25B C25 H25C 109.5 . . ?
C23 C26 H26A 109.5 . . ?
C23 C26 H26B 109.5 . . ?
H26A C26 H26B 109.5 . . ?
C23 C26 H26C 109.5 . . ?
H26A C26 H26C 109.5 . . ?
H26B C26 H26C 109.5 . . ?
N4 C27 C30A 103.5(5) . . ?
N4 C27 C29A 109.0(5) . . ?
C30A C27 C29A 120.1(7) . . ?
N4 C27 C29 108.8(3) . . ?
C30A C27 C29 146.7(5) . . ?
C29A C27 C29 40.8(5) . . ?
N4 C27 C28 109.1(3) . . ?
C30A C27 C28 66.7(7) . . ?
C29A C27 C28 137.8(5) . . ?
C29 C27 C28 108.5(4) . . ?
N4 C27 C28A 102.8(6) . . ?
C30A C27 C28A 109.0(9) . . ?
C29A C27 C28A 110.8(8) . . ?
C29 C27 C28A 71.4(6) . . ?
C28 C27 C28A 42.5(6) . . ?
N4 C27 C30 111.8(3) . . ?
C30A C27 C30 50.9(6) . . ?
C29A C27 C30 70.6(5) . . ?
C29 C27 C30 108.0(3) . . ?
C28 C27 C30 110.6(4) . . ?
C28A C27 C30 142.9(6) . . ?
C27 C28 H28A 109.5 . . ?
C27 C28 H28B 109.5 . . ?
H28A C28 H28B 109.5 . . ?
C27 C28 H28C 109.5 . . ?
H28A C28 H28C 109.5 . . ?
H28B C28 H28C 109.5 . . ?
C27 C29 H29A 109.5 . . ?
C27 C29 H29B 109.5 . . ?
H29A C29 H29B 109.5 . . ?
C27 C29 H29C 109.5 . . ?
H29A C29 H29C 109.5 . . ?
H29B C29 H29C 109.5 . . ?
C27 C30 H30A 109.5 . . ?
C27 C30 H30B 109.5 . . ?
H30A C30 H30B 109.5 . . ?
C27 C30 H30C 109.5 . . ?
H30A C30 H30C 109.5 . . ?
H30B C30 H30C 109.5 . . ?
C27 C28A H28D 109.5 . . ?
C27 C28A H28E 109.5 . . ?
H28D C28A H28E 109.5 . . ?
C27 C28A H28F 109.5 . . ?
H28D C28A H28F 109.5 . . ?
H28E C28A H28F 109.5 . . ?
C27 C29A H29D 109.5 . . ?
C27 C29A H29E 109.5 . . ?
H29D C29A H29E 109.5 . . ?
C27 C29A H29F 109.5 . . ?
H29D C29A H29F 109.5 . . ?
H29E C29A H29F 109.5 . . ?
C27 C30A H30D 109.5 . . ?
C27 C30A H30E 109.5 . . ?
H30D C30A H30E 109.5 . . ?
C27 C30A H30F 109.5 . . ?
H30D C30A H30F 109.5 . . ?
H30E C30A H30F 109.5 . . ?
C32 C31 C36 120.7(3) . . ?
C32 C31 O5 124.7(3) . . ?
C36 C31 O5 114.6(3) . . ?
C31 C32 C33 120.3(3) . . ?
C31 C32 H32 119.8 . . ?
C33 C32 H32 119.8 . . ?
C34 C33 C32 118.8(3) . . ?
C34 C33 H33 120.6 . . ?
C32 C33 H33 120.6 . . ?
C33 C34 C35 122.3(3) . . ?
C33 C34 H34 118.8 . . ?
C35 C34 H34 118.8 . . ?
C34 C35 C36 119.8(3) . . ?
C34 C35 H35 120.1 . . ?
C36 C35 H35 120.1 . . ?
O6 C36 C31 115.3(3) . . ?
O6 C36 C35 126.8(3) . . ?
C31 C36 C35 117.9(3) . . ?
O6 C37 H37A 109.5 . . ?
O6 C37 H37B 109.5 . . ?
H37A C37 H37B 109.5 . . ?
O6 C37 H37C 109.5 . . ?
H37A C37 H37C 109.5 . . ?
H37B C37 H37C 109.5 . . ?
N5 C45 Ag2 174.7(3) . . ?
N6 C46 Ag2 175.1(3) . 2 ?

loop_
_geom_bond_atom_site_label_1
_geom_bond_atom_site_label_2
_geom_bond_distance
_geom_bond_site_symmetry_2
_geom_bond_publ_flag
Ag1 N5 2.301(3) . ?
Ag1 N6 2.340(3) . ?
Ag1 P1 2.4178(6) . ?
Ag1 P3 2.4228(6) . ?
Ag2 C45 2.042(3) . ?
Ag2 C46 2.054(3) 2_545 ?
P1 O1 1.6217(18) . ?
P1 N2 1.682(2) . ?
P1 N1 1.692(2) . ?
P1 P2 2.5460(9) . ?
P2 O3 1.6652(19) . ?
P2 N1 1.709(2) . ?
P2 N2 1.712(2) . ?
P3 O5 1.6107(19) . ?
P3 N4 1.687(2) . ?
P3 N3 1.689(2) . ?
P3 P4A 2.496(5) . ?
P3 P4 2.5652(11) . ?
P4 O7 1.657(2) . ?
P4 N4 1.694(2) . ?
P4 N3 1.754(3) . ?
O7 C38 1.386(3) . ?
O8 C43 1.371(4) . ?
O8 C44 1.415(4) . ?
C38 C39 1.384(4) . ?
C38 C43 1.396(4) . ?
C39 C40 1.396(4) . ?
C39 H39 0.9500 . ?
C40 C41 1.379(4) . ?
C40 H40 0.9500 . ?
C41 C42 1.388(5) . ?
C41 H41 0.9500 . ?
C42 C43 1.388(4) . ?
C42 H42 0.9500 . ?
C44 H44A 0.9800 . ?
C44 H44B 0.9800 . ?
C44 H44C 0.9800 . ?
P4A N3 1.514(6) . ?
P4A O7A 1.654(11) . ?
P4A N4 1.778(6) . ?
O7A C38A 1.371(13) . ?
O8A C43A 1.328(15) . ?
O8A C44A 1.429(17) . ?
C38A C43A 1.386(7) . ?
C38A C39A 1.392(7) . ?
C39A C40A 1.396(7) . ?
C39A H39A 0.9500 . ?
C41A C40A 1.394(7) . ?
C41A C42A 1.395(7) . ?
C41A H41A 0.9500 . ?
C40A H40A 0.9500 . ?
C42A C43A 1.393(7) . ?
C42A H42A 0.9500 . ?
C44A H44D 0.9800 . ?
C44A H44E 0.9800 . ?
C44A H44F 0.9800 . ?
O1 C9 1.394(3) . ?
O2 C14 1.351(4) . ?
O2 C15 1.425(4) . ?
O3 C16 1.386(3) . ?
O4 C21 1.358(3) . ?
O4 C22 1.435(3) . ?
O5 C31 1.395(3) . ?
O6 C36 1.356(4) . ?
O6 C37 1.432(4) . ?
N1 C1 1.489(3) . ?
N2 C5 1.482(3) . ?
N3 C23 1.479(3) . ?
N4 C27 1.481(3) . ?
N5 C45 1.129(4) . ?
N6 C46 1.125(4) . ?
C1 C4 1.524(4) . ?
C1 C3 1.525(4) . ?
C1 C2 1.526(4) . ?
C2 H2A 0.9800 . ?
C2 H2B 0.9800 . ?
C2 H2C 0.9800 . ?
C3 H3A 0.9800 . ?
C3 H3B 0.9800 . ?
C3 H3C 0.9800 . ?
C4 H4A 0.9800 . ?
C4 H4B 0.9800 . ?
C4 H4C 0.9800 . ?
C5 C6A 1.499(10) . ?
C5 C8 1.518(10) . ?
C5 C8A 1.520(12) . ?
C5 C6 1.525(8) . ?
C5 C7A 1.529(8) . ?
C5 C7 1.541(7) . ?
C6 H6A 0.9800 . ?
C6 H6B 0.9800 . ?
C6 H6C 0.9800 . ?
C7 H7A 0.9800 . ?
C7 H7B 0.9800 . ?
C7 H7C 0.9800 . ?
C8 H8A 0.9800 . ?
C8 H8B 0.9800 . ?
C8 H8C 0.9800 . ?
C6A H6AA 0.9800 . ?
C6A H6AB 0.9800 . ?
C6A H6AC 0.9800 . ?
C7A H7AA 0.9800 . ?
C7A H7AB 0.9800 . ?
C7A H7AC 0.9800 . ?
C8A H8AA 0.9800 . ?
C8A H8AB 0.9800 . ?
C8A H8AC 0.9800 . ?
C9 C10 1.370(4) . ?
C9 C14 1.404(4) . ?
C10 C11 1.396(4) . ?
C10 H10 0.9500 . ?
C11 C12 1.376(4) . ?
C11 H11 0.9500 . ?
C12 C13 1.385(5) . ?
C12 H12 0.9500 . ?
C13 C14 1.386(4) . ?
C13 H13 0.9500 . ?
C15 H15A 0.9800 . ?
C15 H15B 0.9800 . ?
C15 H15C 0.9800 . ?
C16 C17 1.378(4) . ?
C16 C21 1.408(4) . ?
C17 C18 1.392(4) . ?
C17 H17 0.9500 . ?
C18 C19 1.379(4) . ?
C18 H18 0.9500 . ?
C19 C20 1.389(4) . ?
C19 H19 0.9500 . ?
C20 C21 1.388(4) . ?
C20 H20 0.9500 . ?
C22 H22A 0.9800 . ?
C22 H22B 0.9800 . ?
C22 H22C 0.9800 . ?
C23 C26 1.522(4) . ?
C23 C25 1.525(4) . ?
C23 C24 1.529(4) . ?
C24 H24A 0.9800 . ?
C24 H24B 0.9800 . ?
C24 H24C 0.9800 . ?
C25 H25A 0.9800 . ?
C25 H25B 0.9800 . ?
C25 H25C 0.9800 . ?
C26 H26A 0.9800 . ?
C26 H26B 0.9800 . ?
C26 H26C 0.9800 . ?
C27 C30A 1.482(10) . ?
C27 C29A 1.487(10) . ?
C27 C29 1.519(5) . ?
C27 C28 1.526(5) . ?
C27 C28A 1.543(12) . ?
C27 C30 1.552(5) . ?
C28 H28A 0.9800 . ?
C28 H28B 0.9800 . ?
C28 H28C 0.9800 . ?
C29 H29A 0.9800 . ?
C29 H29B 0.9800 . ?
C29 H29C 0.9800 . ?
C30 H30A 0.9800 . ?
C30 H30B 0.9800 . ?
C30 H30C 0.9800 . ?
C28A H28D 0.9800 . ?
C28A H28E 0.9800 . ?
C28A H28F 0.9800 . ?
C29A H29D 0.9800 . ?
C29A H29E 0.9800 . ?
C29A H29F 0.9800 . ?
C30A H30D 0.9800 . ?
C30A H30E 0.9800 . ?
C30A H30F 0.9800 . ?
C31 C32 1.381(5) . ?
C31 C36 1.388(4) . ?
C32 C33 1.401(4) . ?
C32 H32 0.9500 . ?
C33 C34 1.347(5) . ?
C33 H33 0.9500 . ?
C34 C35 1.371(6) . ?
C34 H34 0.9500 . ?
C35 C36 1.415(5) . ?
C35 H35 0.9500 . ?
C37 H37A 0.9800 . ?
C37 H37B 0.9800 . ?
C37 H37C 0.9800 . ?
C46 Ag2 2.054(3) 2 ?
